data_7201730
loop_
_publ_author_name
'Tao, Ying'
'Li, Jian-Rong'
'Yu, Qun'
'Song, Wei-Chao'
'Tong, Xiao-Lan'
'Bu, Xian-He'

_publ_section_title
;
 Coordination architectures of 2-(1H-tetrazol-5-yl)pyrazine with group
 IIB metal ions: luminescence and structural dependence on the metal
 ions and preparing conditions
;
_journal_issue 6
_journal_name_full CrystEngComm
_journal_page_first 699
_journal_paper_doi 10.1039/b714081a
_journal_volume 10
_journal_year 2008
_chemical_formula_sum 'C5 H3 Br Hg N6'
_chemical_formula_weight 427.63
_chemical_name_systematic
;
?
;
_space_group_IT_number 61
_symmetry_cell_setting orthorhombic
_symmetry_space_group_name_Hall '-P 2ac 2ab'
_symmetry_space_group_name_H-M 'P b c a'
_atom_sites_solution_hydrogens geom
_atom_sites_solution_primary direct
_atom_sites_solution_secondary difmap
_audit_creation_method SHELXL-97
_cell_angle_alpha 90.00
_cell_angle_beta 90.00
_cell_angle_gamma 90.00
_cell_formula_units_Z 8
_cell_length_a 6.7077(13)
_cell_length_b 11.695(2)
_cell_length_c 23.855(6)
_cell_measurement_reflns_used 3225
_cell_measurement_temperature 294(2)
_cell_measurement_theta_max 27.8325
_cell_measurement_theta_min 1.7075
_cell_volume 1871.3(7)
_computing_structure_refinement 'SHELXL-97 (Sheldrick, 1997)'
_computing_structure_solution 'SHELXS-97 (Sheldrick, 1990)'
_diffrn_ambient_temperature 294(2)
_diffrn_measured_fraction_theta_full 0.950
_diffrn_measured_fraction_theta_max 0.950
_diffrn_measurement_device_type 'Bruker Smart 1000 CCD area detector'
_diffrn_measurement_method '\f and \w scan'
_diffrn_radiation_monochromator graphite
_diffrn_radiation_source 'fine-focus sealed tube'
_diffrn_radiation_type MoK\a
_diffrn_radiation_wavelength 0.71070
_diffrn_reflns_av_R_equivalents 0.0743
_diffrn_reflns_av_sigmaI/netI 0.0601
_diffrn_reflns_limit_h_max 8
_diffrn_reflns_limit_h_min -8
_diffrn_reflns_limit_k_max 13
_diffrn_reflns_limit_k_min -14
_diffrn_reflns_limit_l_max 30
_diffrn_reflns_limit_l_min -24
_diffrn_reflns_number 9051
_diffrn_reflns_theta_full 27.40
_diffrn_reflns_theta_max 27.40
_diffrn_reflns_theta_min 3.42
_exptl_absorpt_coefficient_mu 20.681
_exptl_absorpt_correction_T_max 0.4917
_exptl_absorpt_correction_T_min 0.2885
_exptl_absorpt_correction_type multi-scan
_exptl_absorpt_process_details SADABS
_exptl_crystal_colour Colorless
_exptl_crystal_density_diffrn 3.036
_exptl_crystal_density_method 'not measured'
_exptl_crystal_description Block
_exptl_crystal_F_000 1520
_exptl_crystal_size_max 0.08
_exptl_crystal_size_mid 0.06
_exptl_crystal_size_min 0.04
_refine_diff_density_max 2.753
_refine_diff_density_min -2.120
_refine_diff_density_rms 0.269
_refine_ls_extinction_method none
_refine_ls_goodness_of_fit_ref 1.007
_refine_ls_hydrogen_treatment constr
_refine_ls_matrix_type full
_refine_ls_number_parameters 119
_refine_ls_number_reflns 2023
_refine_ls_number_restraints 0
_refine_ls_restrained_S_all 1.007
_refine_ls_R_factor_all 0.0833
_refine_ls_R_factor_gt 0.0556
_refine_ls_shift/su_max 0.001
_refine_ls_shift/su_mean 0.000
_refine_ls_structure_factor_coef Fsqd
_refine_ls_weighting_details 'calc w=1/[\s^2^(Fo^2^)+(0.0821P)^2^+0.0000P] where P=(Fo^2^+2Fc^2^)/3'
_refine_ls_weighting_scheme calc
_refine_ls_wR_factor_gt 0.1342
_refine_ls_wR_factor_ref 0.1514
_reflns_number_gt 1434
_reflns_number_total 2023
_reflns_threshold_expression >2sigma(I)
_cod_data_source_file b714081a.txt
_cod_data_source_block 6
_cod_depositor_comments
;
The following automatic conversions were performed:
'_exptl_absorpt_correction_type' value 'Multi-Scan' changed to
'multi-scan' according to
'/home/saulius/struct/CIF-dictionaries/cif_core.dic' dictionary named
'cif_core.dic' version 2.4.1 from 2010-06-29.

Automatic conversion script
Id: cif_fix_enum 1527 2010-12-29 10:47:43Z saulius 
;
_cod_original_cell_volume 1871.4(7)
_cod_original_sg_symbol_H-M Pbca
_cod_database_code 7201730

loop_
_symmetry_equiv_pos_as_xyz
'x, y, z'
'-x+1/2, y+1/2, z'
'x, -y+1/2, z+1/2'
'-x+1/2, -y, z+1/2'
'-x, -y, -z'
'x-1/2, -y-1/2, -z'
'-x, y-1/2, -z-1/2'
'x-1/2, y, -z-1/2'

loop_
_atom_site_label
_atom_site_type_symbol
_atom_site_fract_x
_atom_site_fract_y
_atom_site_fract_z
_atom_site_U_iso_or_equiv
_atom_site_adp_type
_atom_site_occupancy
_atom_site_symmetry_multiplicity
_atom_site_calc_flag
_atom_site_refinement_flags
_atom_site_disorder_assembly
_atom_site_disorder_group
Hg1 Hg 0.66464(7) 0.21238(5) 0.612871(19) 0.0410(2) Uani 1 1 d . . .
Br1 Br 0.8937(2) 0.18825(15) 0.69162(6) 0.0619(5) Uani 1 1 d . . .
N1 N 0.4869(15) 0.1667(8) 0.5403(4) 0.040(2) Uani 1 1 d . . .
N2 N 0.4959(16) 0.2101(8) 0.4884(4) 0.041(2) Uani 1 1 d . . .
N3 N 0.3621(15) 0.1531(10) 0.4568(5) 0.048(3) Uani 1 1 d . . .
N4 N 0.2671(16) 0.0731(9) 0.4888(4) 0.041(2) Uani 1 1 d . . .
N5 N 0.3791(16) 0.0415(9) 0.6388(4) 0.042(3) Uani 1 1 d . . .
N6 N 0.0803(17) -0.1306(9) 0.6303(4) 0.042(2) Uani 1 1 d . . .
C1 C 0.3466(15) 0.0856(10) 0.5391(5) 0.032(3) Uani 1 1 d . . .
C2 C 0.2849(18) 0.0175(10) 0.5881(5) 0.035(3) Uani 1 1 d . . .
C3 C 0.1425(18) -0.0652(11) 0.5859(5) 0.039(3) Uani 1 1 d . . .
H1 H 0.0823 -0.0784 0.5513 0.047 Uiso 1 1 calc R . .
C4 C 0.180(2) -0.1083(14) 0.6780(6) 0.056(4) Uani 1 1 d . . .
H2 H 0.1515 -0.1521 0.7095 0.067 Uiso 1 1 calc R . .
C5 C 0.3238(19) -0.0232(13) 0.6827(6) 0.049(4) Uani 1 1 d . . .
H3 H 0.3836 -0.0106 0.7173 0.059 Uiso 1 1 calc R . .

loop_
_atom_site_aniso_label
_atom_site_aniso_U_11
_atom_site_aniso_U_22
_atom_site_aniso_U_33
_atom_site_aniso_U_23
_atom_site_aniso_U_13
_atom_site_aniso_U_12
Hg1 0.0403(3) 0.0444(4) 0.0384(3) 0.00351(19) -0.00714(18) -0.0022(2)
Br1 0.0637(10) 0.0722(11) 0.0498(8) 0.0040(7) -0.0222(7) 0.0016(8)
N1 0.034(5) 0.043(6) 0.043(6) -0.012(4) -0.004(4) -0.005(5)
N2 0.045(6) 0.037(6) 0.041(6) 0.002(4) -0.004(5) -0.006(5)
N3 0.045(7) 0.054(8) 0.046(6) 0.008(5) 0.003(5) 0.006(5)
N4 0.034(6) 0.048(7) 0.041(6) 0.005(4) -0.006(4) -0.002(6)
N5 0.044(6) 0.042(7) 0.040(6) -0.002(5) -0.005(5) -0.014(5)
N6 0.047(7) 0.039(6) 0.041(6) 0.007(4) -0.004(5) -0.010(5)
C1 0.032(7) 0.027(7) 0.038(6) 0.001(5) -0.002(4) 0.005(5)
C2 0.037(7) 0.032(7) 0.035(6) 0.004(5) -0.005(5) 0.000(6)
C3 0.050(8) 0.032(8) 0.036(7) 0.003(5) 0.000(5) -0.002(6)
C4 0.070(11) 0.063(11) 0.034(7) -0.002(6) -0.005(6) 0.001(8)
C5 0.067(10) 0.045(9) 0.036(7) 0.006(5) -0.012(6) -0.007(7)

loop_
_atom_type_symbol
_atom_type_description
_atom_type_scat_dispersion_real
_atom_type_scat_dispersion_imag
_atom_type_scat_source
C C 0.0033 0.0016 'International Tables Vol C Tables 4.2.6.8 and 6.1.1.4'
H H 0.0000 0.0000 'International Tables Vol C Tables 4.2.6.8 and 6.1.1.4'
N N 0.0061 0.0033 'International Tables Vol C Tables 4.2.6.8 and 6.1.1.4'
Hg Hg -2.3894 9.2266 'International Tables Vol C Tables 4.2.6.8 and 6.1.1.4'
Br Br -0.2901 2.4595 'International Tables Vol C Tables 4.2.6.8 and 6.1.1.4'

loop_
_geom_angle_atom_site_label_1
_geom_angle_atom_site_label_2
_geom_angle_atom_site_label_3
_geom_angle
_geom_angle_site_symmetry_1
_geom_angle_site_symmetry_3
_geom_angle_publ_flag
N1 Hg1 Br1 158.6(3) . . ?
N1 Hg1 N6 87.3(4) . 2 ?
Br1 Hg1 N6 111.7(2) . 2 ?
N1 Hg1 N3 85.4(4) . 6_666 ?
Br1 Hg1 N3 103.7(2) . 6_666 ?
N6 Hg1 N3 89.8(4) 2 6_666 ?
C1 N1 N2 106.3(9) . . ?
C1 N1 Hg1 125.4(8) . . ?
N2 N1 Hg1 128.3(8) . . ?
N1 N2 N3 107.5(9) . . ?
N2 N3 N4 109.5(10) . . ?
N2 N3 Hg1 113.1(8) . 6_566 ?
N4 N3 Hg1 121.7(7) . 6_566 ?
C1 N4 N3 104.2(10) . . ?
C5 N5 C2 115.9(11) . . ?
C4 N6 C3 113.2(12) . . ?
C4 N6 Hg1 127.6(9) . 2_545 ?
C3 N6 Hg1 118.7(8) . 2_545 ?
N4 C1 N1 112.5(10) . . ?
N4 C1 C2 123.1(11) . . ?
N1 C1 C2 124.4(11) . . ?
C3 C2 N5 119.8(11) . . ?
C3 C2 C1 123.4(11) . . ?
N5 C2 C1 116.8(11) . . ?
C2 C3 N6 125.4(11) . . ?
C2 C3 H1 117.3 . . ?
N6 C3 H1 117.3 . . ?
N6 C4 C5 123.5(13) . . ?
N6 C4 H2 118.3 . . ?
C5 C4 H2 118.3 . . ?
N5 C5 C4 122.2(12) . . ?
N5 C5 H3 118.9 . . ?
C4 C5 H3 118.9 . . ?

loop_
_geom_bond_atom_site_label_1
_geom_bond_atom_site_label_2
_geom_bond_distance
_geom_bond_site_symmetry_2
_geom_bond_publ_flag
Hg1 N1 2.168(9) . ?
Hg1 Br1 2.4431(15) . ?
Hg1 N6 2.499(10) 2 ?
Hg1 N3 2.643(11) 6_666 ?
N1 C1 1.336(15) . ?
N1 N2 1.339(14) . ?
N2 N3 1.349(15) . ?
N3 N4 1.367(15) . ?
N3 Hg1 2.643(11) 6_566 ?
N4 C1 1.321(14) . ?
N5 C5 1.345(17) . ?
N5 C2 1.392(16) . ?
N6 C4 1.346(16) . ?
N6 C3 1.373(16) . ?
N6 Hg1 2.499(10) 2_545 ?
C1 C2 1.473(16) . ?
C2 C3 1.360(18) . ?
C3 H1 0.9300 . ?
C4 C5 1.39(2) . ?
C4 H2 0.9300 . ?
C5 H3 0.9300 . ?

loop_
_geom_torsion_atom_site_label_1
_geom_torsion_atom_site_label_2
_geom_torsion_atom_site_label_3
_geom_torsion_atom_site_label_4
_geom_torsion
_geom_torsion_site_symmetry_1
_geom_torsion_site_symmetry_2
_geom_torsion_site_symmetry_3
_geom_torsion_site_symmetry_4
_geom_torsion_publ_flag
Br1 Hg1 N1 C1 57.0(14) . . . . ?
N6 Hg1 N1 C1 -96.3(10) 2 . . . ?
N3 Hg1 N1 C1 173.6(10) 6_666 . . . ?
Br1 Hg1 N1 N2 -121.4(10) . . . . ?
N6 Hg1 N1 N2 85.3(10) 2 . . . ?
N3 Hg1 N1 N2 -4.8(10) 6_666 . . . ?
C1 N1 N2 N3 -0.7(12) . . . . ?
Hg1 N1 N2 N3 178.0(8) . . . . ?
N1 N2 N3 N4 0.1(13) . . . . ?
N1 N2 N3 Hg1 139.3(8) . . . 6_566 ?
N2 N3 N4 C1 0.5(13) . . . . ?
Hg1 N3 N4 C1 -134.5(8) 6_566 . . . ?
N3 N4 C1 N1 -1.0(13) . . . . ?
N3 N4 C1 C2 178.6(11) . . . . ?
N2 N1 C1 N4 1.1(13) . . . . ?
Hg1 N1 C1 N4 -177.6(8) . . . . ?
N2 N1 C1 C2 -178.6(11) . . . . ?
Hg1 N1 C1 C2 2.8(16) . . . . ?
C5 N5 C2 C3 1.8(18) . . . . ?
C5 N5 C2 C1 -178.6(12) . . . . ?
N4 C1 C2 C3 0.8(19) . . . . ?
N1 C1 C2 C3 -179.6(12) . . . . ?
N4 C1 C2 N5 -178.8(11) . . . . ?
N1 C1 C2 N5 0.8(17) . . . . ?
N5 C2 C3 N6 0(2) . . . . ?
C1 C2 C3 N6 -180.0(12) . . . . ?
C4 N6 C3 C2 -2(2) . . . . ?
Hg1 N6 C3 C2 -175.1(10) 2_545 . . . ?
C3 N6 C4 C5 3(2) . . . . ?
Hg1 N6 C4 C5 175.6(11) 2_545 . . . ?
C2 N5 C5 C4 -1(2) . . . . ?
N6 C4 C5 N5 -2(2) . . . . ?
